data_4509599
loop_
_publ_author_name
'Nagarathinam, Mangayarkarasi'
'Saravanan, Kuppan'
'Leong, Wei Lee'
'Balaya, Palani'
'Vittal, Jagadese J.'

_publ_section_title
;
 Hollow Nanospheres and Flowers of CuS from Self-Assembled Cu(II)
 Coordination Polymer and Hydrogen-Bonded Complexes
 ofN-(2-Hydroxybenzyl)-l-serine
;
_journal_issue 10
_journal_name_full 'Crystal Growth &amp; Design'
_journal_page_first 4461
_journal_paper_doi 10.1021/cg9004938
_journal_volume 9
_journal_year 2009
_chemical_formula_sum 'C20 H26 Cu N2 O9'
_chemical_formula_weight 501.97
_chemical_name_systematic
; 
 ? 
;
_space_group_IT_number 18
_symmetry_cell_setting orthorhombic
_symmetry_space_group_name_Hall 'P 2 2ab'
_symmetry_space_group_name_H-M 'P 21 21 2'
_atom_sites_solution_hydrogens geom
_atom_sites_solution_primary direct
_atom_sites_solution_secondary difmap
_audit_creation_method SHELXL-97
_cell_angle_alpha 90.00
_cell_angle_beta 90.00
_cell_angle_gamma 90.00
_cell_formula_units_Z 2
_cell_length_a 8.3764(12)
_cell_length_b 22.157(3)
_cell_length_c 5.6982(8)
_cell_measurement_reflns_used 3796
_cell_measurement_temperature 223(2)
_cell_measurement_theta_max 29.04
_cell_measurement_theta_min 2.43
_cell_volume 1057.6(3)
_computing_cell_refinement 'Bruker SMART'
_computing_data_collection 'Bruker SMART'
_computing_data_reduction 'Bruker SAINT'
_computing_molecular_graphics 'Bruker SHELXTL'
_computing_publication_material 'Bruker SHELXTL'
_computing_structure_refinement 'SHELXL-97 (Sheldrick, 1997)'
_computing_structure_solution 'SHELXS-97 (Sheldrick, 1990)'
_diffrn_ambient_temperature 223(2)
_diffrn_measured_fraction_theta_full 0.997
_diffrn_measured_fraction_theta_max 0.997
_diffrn_measurement_device_type 'CCD area detector'
_diffrn_measurement_method 'phi and omega scans'
_diffrn_radiation_monochromator graphite
_diffrn_radiation_source 'fine-focus sealed tube'
_diffrn_radiation_type MoK\a
_diffrn_radiation_wavelength 0.71073
_diffrn_reflns_av_R_equivalents 0.0363
_diffrn_reflns_av_sigmaI/netI 0.0407
_diffrn_reflns_limit_h_max 10
_diffrn_reflns_limit_h_min -10
_diffrn_reflns_limit_k_max 27
_diffrn_reflns_limit_k_min -20
_diffrn_reflns_limit_l_max 7
_diffrn_reflns_limit_l_min -7
_diffrn_reflns_number 6151
_diffrn_reflns_theta_full 26.50
_diffrn_reflns_theta_max 26.50
_diffrn_reflns_theta_min 2.60
_exptl_absorpt_coefficient_mu 1.089
_exptl_absorpt_correction_T_max 0.790
_exptl_absorpt_correction_T_min 0.730
_exptl_absorpt_correction_type empirical
_exptl_absorpt_process_details 'SADABS (Sheldrick, 2007)'
_exptl_crystal_colour blue
_exptl_crystal_density_diffrn 1.576
_exptl_crystal_density_meas ?
_exptl_crystal_density_method 'not measured'
_exptl_crystal_description rods
_exptl_crystal_F_000 522
_exptl_crystal_size_max 0.42
_exptl_crystal_size_mid 0.25
_exptl_crystal_size_min 0.22
_refine_diff_density_max 1.014
_refine_diff_density_min -2.124
_refine_diff_density_rms 0.123
_refine_ls_abs_structure_details 'Flack H D (1983), Acta Cryst. A39, 876-881'
_refine_ls_abs_structure_Flack 0.08(4)
_refine_ls_extinction_method none
_refine_ls_goodness_of_fit_ref 1.254
_refine_ls_hydrogen_treatment mixed
_refine_ls_matrix_type full
_refine_ls_number_parameters 153
_refine_ls_number_reflns 2193
_refine_ls_number_restraints 1
_refine_ls_restrained_S_all 1.254
_refine_ls_R_factor_all 0.0633
_refine_ls_R_factor_gt 0.0619
_refine_ls_shift/su_max 0.000
_refine_ls_shift/su_mean 0.000
_refine_ls_structure_factor_coef Fsqd
_refine_ls_weighting_details 'calc w=1/[\s^2^(Fo^2^)+(0.0182P)^2^+5.4330P] where P=(Fo^2^+2Fc^2^)/3'
_refine_ls_weighting_scheme calc
_refine_ls_wR_factor_gt 0.1416
_refine_ls_wR_factor_ref 0.1421
_reflns_number_gt 2134
_reflns_number_total 2193
_reflns_threshold_expression >2sigma(I)
_cod_data_source_file cg9004938sup1.cif
_cod_data_source_block compound_2
_cod_depositor_comments
;
The following automatic conversions were performed:

'_symmetry_cell_setting' value 'Orthorhombic' changed to
'orthorhombic' according to
/home/saulius/struct/CIF-dictionaries/cif_core.dic dictionary named
'cif_core.dic' version 2.4.2 from 2011-04-26.

Automatic conversion script
Id: cif_fix_values 1891 2012-01-12 08:04:46Z andrius 

The following automatic conversions were performed:

'_exptl_crystal_density_meas' value 'not' was changed to '?' - the
value is perceived as not measured.

Automatic conversion script
Id: cif_fix_values 3008 2015-01-20 13:52:24Z robertas 
;
_cod_original_cell_volume 1057.5(3)
_cod_original_sg_symbol_H-M P2(1)2(1)2
_cod_database_code 4509599

loop_
_symmetry_equiv_pos_as_xyz
'x, y, z'
'-x, -y, z'
'-x+1/2, y+1/2, -z'
'x+1/2, -y+1/2, -z'

loop_
_atom_site_label
_atom_site_type_symbol
_atom_site_fract_x
_atom_site_fract_y
_atom_site_fract_z
_atom_site_U_iso_or_equiv
_atom_site_adp_type
_atom_site_occupancy
_atom_site_symmetry_multiplicity
_atom_site_calc_flag
_atom_site_refinement_flags
Cu1 Cu 0.5000 0.5000 0.32471(15) 0.0165(2) Uani 1 2 d S
O1 O 0.7791(5) 0.4503(2) 0.2829(8) 0.0250(10) Uani 1 1 d D
H1 H 0.830(9) 0.463(3) 0.206(14) 0.039(14) Uiso 1 1 d D
O2 O 0.4236(5) 0.44304(18) 0.0918(7) 0.0197(9) Uani 1 1 d .
O3 O 0.3031(5) 0.35439(19) 0.0519(7) 0.0253(10) Uani 1 1 d .
N1 N 0.4506(5) 0.4337(2) 0.5542(8) 0.0138(10) Uani 1 1 d .
H1A H 0.4001 0.4504 0.6820 0.039(14) Uiso 1 1 calc R
C1 C 0.7644(6) 0.3891(3) 0.2746(10) 0.0173(12) Uani 1 1 d .
C2 C 0.8322(8) 0.3539(3) 0.0996(11) 0.0258(14) Uani 1 1 d .
H2 H 0.8928 0.3719 -0.0203 0.031 Uiso 1 1 calc R
C3 C 0.8102(8) 0.2927(3) 0.1030(12) 0.0319(16) Uani 1 1 d .
H3 H 0.8556 0.2689 -0.0161 0.038 Uiso 1 1 calc R
O4 O 0.1337(5) 0.4116(2) 0.7342(7) 0.0268(10) Uani 1 1 d .
H4 H 0.0904 0.4445 0.7633 0.040 Uiso 1 1 calc R
C4 C 0.7233(9) 0.2656(3) 0.2768(13) 0.0350(17) Uani 1 1 d .
H4A H 0.7112 0.2234 0.2786 0.042 Uiso 1 1 calc R
C5 C 0.6529(8) 0.3008(3) 0.4511(13) 0.0302(15) Uani 1 1 d .
H5 H 0.5901 0.2824 0.5675 0.036 Uiso 1 1 calc R
C6 C 0.6749(7) 0.3630(3) 0.4539(11) 0.0178(12) Uani 1 1 d .
C7 C 0.5978(7) 0.4008(3) 0.6390(10) 0.0207(12) Uani 1 1 d .
H7A H 0.6754 0.4305 0.6960 0.025 Uiso 1 1 calc R
H7B H 0.5683 0.3749 0.7714 0.025 Uiso 1 1 calc R
C8 C 0.3409(7) 0.3920(3) 0.4411(10) 0.0148(12) Uani 1 1 d .
H8 H 0.3635 0.3503 0.4947 0.018 Uiso 1 1 calc R
C9 C 0.3576(7) 0.3953(2) 0.1694(12) 0.0209(12) Uani 1 1 d .
C10 C 0.1648(7) 0.4074(3) 0.4893(10) 0.0199(12) Uani 1 1 d .
H10A H 0.1385 0.4459 0.4140 0.024 Uiso 1 1 calc R
H10B H 0.0966 0.3761 0.4207 0.024 Uiso 1 1 calc R
O1S O 1.0000 0.5000 -0.0134(10) 0.0266(12) Uani 1 2 d SD
H1S H 1.011(14) 0.529(2) -0.038(13) 0.039(14) Uiso 1 1 d D

loop_
_atom_site_aniso_label
_atom_site_aniso_U_11
_atom_site_aniso_U_22
_atom_site_aniso_U_33
_atom_site_aniso_U_23
_atom_site_aniso_U_13
_atom_site_aniso_U_12
Cu1 0.0201(4) 0.0205(4) 0.0088(4) 0.000 0.000 -0.0036(5)
O1 0.022(2) 0.029(2) 0.024(3) 0.0007(19) 0.0084(19) -0.0003(18)
O2 0.023(2) 0.023(2) 0.0129(19) -0.0013(17) 0.0024(17) -0.0030(18)
O3 0.034(2) 0.027(2) 0.015(2) -0.0026(18) -0.0027(19) -0.0037(19)
N1 0.014(2) 0.025(2) 0.003(2) -0.0011(18) -0.0012(15) -0.0005(18)
C1 0.009(2) 0.026(3) 0.016(3) -0.001(2) -0.002(2) 0.003(2)
C2 0.028(3) 0.035(4) 0.014(3) -0.001(2) 0.005(2) 0.008(3)
C3 0.027(4) 0.042(4) 0.027(4) -0.009(3) 0.001(3) 0.008(3)
O4 0.023(2) 0.045(3) 0.013(2) -0.0025(18) 0.0070(16) 0.010(2)
C4 0.042(4) 0.021(3) 0.042(4) 0.000(3) -0.005(3) 0.009(3)
C5 0.028(3) 0.032(4) 0.031(4) 0.008(3) 0.003(3) 0.009(3)
C6 0.012(3) 0.024(3) 0.017(3) 0.005(2) -0.002(2) 0.011(2)
C7 0.018(3) 0.029(3) 0.015(3) 0.003(2) -0.002(2) 0.000(2)
C8 0.016(3) 0.016(3) 0.013(3) 0.006(2) 0.008(2) -0.005(2)
C9 0.028(3) 0.020(3) 0.015(3) 0.000(3) 0.002(3) 0.002(2)
C10 0.013(3) 0.036(3) 0.010(3) 0.001(2) -0.001(2) -0.003(2)
O1S 0.030(3) 0.026(3) 0.023(3) 0.000 0.000 -0.003(4)

loop_
_atom_type_symbol
_atom_type_description
_atom_type_scat_dispersion_real
_atom_type_scat_dispersion_imag
_atom_type_scat_source
C C 0.0033 0.0016 'International Tables Vol C Tables 4.2.6.8 and 6.1.1.4'
H H 0.0000 0.0000 'International Tables Vol C Tables 4.2.6.8 and 6.1.1.4'
N N 0.0061 0.0033 'International Tables Vol C Tables 4.2.6.8 and 6.1.1.4'
O O 0.0106 0.0060 'International Tables Vol C Tables 4.2.6.8 and 6.1.1.4'
Cu Cu 0.3201 1.2651 'International Tables Vol C Tables 4.2.6.8 and 6.1.1.4'

loop_
_geom_angle_atom_site_label_1
_geom_angle_atom_site_label_2
_geom_angle_atom_site_label_3
_geom_angle
_geom_angle_site_symmetry_1
_geom_angle_site_symmetry_3
O2 Cu1 O2 93.7(2) . 2_665
O2 Cu1 N1 171.31(19) . 2_665
O2 Cu1 N1 84.36(16) 2_665 2_665
O2 Cu1 N1 84.36(16) . .
O2 Cu1 N1 171.31(19) 2_665 .
N1 Cu1 N1 98.8(3) 2_665 .
O2 Cu1 O1 87.59(16) . .
O2 Cu1 O1 85.21(16) 2_665 .
N1 Cu1 O1 100.64(16) 2_665 .
N1 Cu1 O1 86.25(16) . .
C1 O1 Cu1 110.2(3) . .
C9 O2 Cu1 116.5(4) . .
C8 N1 C7 110.5(4) . .
C8 N1 Cu1 107.9(3) . .
C7 N1 Cu1 113.1(3) . .
O1 C1 C2 123.2(5) . .
O1 C1 C6 115.9(5) . .
C2 C1 C6 120.9(6) . .
C3 C2 C1 119.5(6) . .
C2 C3 C4 121.2(6) . .
C3 C4 C5 119.6(6) . .
C6 C5 C4 120.5(7) . .
C5 C6 C1 118.3(6) . .
C5 C6 C7 120.5(6) . .
C1 C6 C7 121.1(5) . .
C6 C7 N1 113.4(4) . .
N1 C8 C10 112.7(5) . .
N1 C8 C9 110.7(5) . .
C10 C8 C9 104.6(5) . .
O3 C9 O2 126.3(6) . .
O3 C9 C8 118.5(5) . .
O2 C9 C8 115.1(5) . .
O4 C10 C8 111.4(5) . .

loop_
_geom_bond_atom_site_label_1
_geom_bond_atom_site_label_2
_geom_bond_distance
_geom_bond_site_symmetry_2
Cu1 O2 1.940(4) .
Cu1 O2 1.940(4) 2_665
Cu1 N1 2.010(5) 2_665
Cu1 N1 2.010(5) .
Cu1 O1 2.596(4) .
O1 C1 1.362(7) .
O2 C9 1.272(7) .
O3 C9 1.217(7) .
N1 C8 1.454(7) .
N1 C7 1.511(7) .
C1 C2 1.387(8) .
C1 C6 1.394(8) .
C2 C3 1.367(10) .
C3 C4 1.368(10) .
O4 C10 1.423(7) .
C4 C5 1.394(10) .
C5 C6 1.389(9) .
C6 C7 1.494(8) .
C8 C10 1.539(8) .
C8 C9 1.556(8) .
